data_9005402
loop_
_publ_author_name
'Lucchesi, S.'
'Russo, U.'
'Della Giusta, A.'

_publ_section_title
;
 Cation distribution in natural Zn-spinels: franklinite
 Sample: FRK12
;
_journal_name_full 'European Journal of Mineralogy'
_journal_page_first 501
_journal_page_last 511
_journal_volume 11
_journal_year 1999
_chemical_formula_sum 'Al0.031 Fe1.924 Mg0.056 Mn0.317 O4 Zn0.67'
_chemical_name_mineral Franklinite
_space_group_IT_number 227
_symmetry_space_group_name_Hall '-F 4vw 2vw 3'
_symmetry_space_group_name_H-M 'F d -3 m :2'
_cell_angle_alpha 90
_cell_angle_beta 90
_cell_angle_gamma 90
_cell_length_a 8.4585
_cell_length_b 8.4585
_cell_length_c 8.4585
_cell_formula_units_Z 8
_cell_volume 605.174
_database_code_amcsd 0006787
_exptl_crystal_density_diffrn 5.156
_cod_original_sg_symbol_H-M 'F d 3 m'
_cod_original_formula_sum 'Zn.67 Mn.317 Mg.056 Al.031 Fe1.924 O4'
_cod_database_code 9005402

loop_
_space_group_symop_operation_xyz
x,y,z
x,1/2+y,1/2+z
1/2+x,y,1/2+z
1/2+x,1/2+y,z
3/4+z,1/2-x,1/4+y
3/4+z,-x,3/4+y
1/4+z,1/2-x,3/4+y
1/4+z,-x,1/4+y
3/4-y,1/2+z,1/4-x
3/4-y,+z,3/4-x
1/4-y,1/2+z,3/4-x
1/4-y,+z,1/4-x
3/4+x,1/2-y,1/4+z
3/4+x,-y,3/4+z
1/4+x,1/2-y,3/4+z
1/4+x,-y,1/4+z
3/4-z,1/2+x,1/4-y
3/4-z,+x,3/4-y
1/4-z,1/2+x,3/4-y
1/4-z,+x,1/4-y
3/4+y,1/2-z,1/4+x
3/4+y,-z,3/4+x
1/4+y,1/2-z,3/4+x
1/4+y,-z,1/4+x
3/4-x,1/2+y,1/4-z
3/4-x,+y,3/4-z
1/4-x,1/2+y,3/4-z
1/4-x,+y,1/4-z
1/2+x,3/4-z,1/4-y
1/2+x,1/4-z,3/4-y
+x,3/4-z,3/4-y
+x,1/4-z,1/4-y
1/2-z,3/4+y,1/4+x
1/2-z,1/4+y,3/4+x
-z,3/4+y,3/4+x
-z,1/4+y,1/4+x
1/2+y,3/4-x,1/4-z
1/2+y,1/4-x,3/4-z
+y,3/4-x,3/4-z
+y,1/4-x,1/4-z
1/2-x,3/4+z,1/4+y
1/2-x,1/4+z,3/4+y
-x,3/4+z,3/4+y
-x,1/4+z,1/4+y
1/2+z,3/4-y,1/4-x
1/2+z,1/4-y,3/4-x
+z,3/4-y,3/4-x
+z,1/4-y,1/4-x
1/2-y,3/4+x,1/4+z
1/2-y,1/4+x,3/4+z
-y,3/4+x,3/4+z
-y,1/4+x,1/4+z
x,1/2+z,1/2+y
x,+z,+y
1/2+x,1/2+z,+y
1/2+x,+z,1/2+y
-z,1/2-y,1/2-x
-z,-y,-x
1/2-z,1/2-y,-x
1/2-z,-y,1/2-x
y,1/2+x,1/2+z
y,+x,+z
1/2+y,1/2+x,+z
1/2+y,+x,1/2+z
-x,1/2-z,1/2-y
-x,-z,-y
1/2-x,1/2-z,-y
1/2-x,-z,1/2-y
z,1/2+y,1/2+x
z,+y,+x
1/2+z,1/2+y,+x
1/2+z,+y,1/2+x
-y,1/2-x,1/2-z
-y,-x,-z
1/2-y,1/2-x,-z
1/2-y,-x,1/2-z
3/4+z,1/4+x,1/2-y
3/4+z,3/4+x,-y
1/4+z,1/4+x,-y
1/4+z,3/4+x,1/2-y
3/4-y,1/4-z,1/2+x
3/4-y,3/4-z,+x
1/4-y,1/4-z,+x
1/4-y,3/4-z,1/2+x
3/4+x,1/4+y,1/2-z
3/4+x,3/4+y,-z
1/4+x,1/4+y,-z
1/4+x,3/4+y,1/2-z
3/4-z,1/4-x,1/2+y
3/4-z,3/4-x,+y
1/4-z,1/4-x,+y
1/4-z,3/4-x,1/2+y
3/4+y,1/4+z,1/2-x
3/4+y,3/4+z,-x
1/4+y,1/4+z,-x
1/4+y,3/4+z,1/2-x
3/4-x,1/4-y,1/2+z
3/4-x,3/4-y,+z
1/4-x,1/4-y,+z
1/4-x,3/4-y,1/2+z
-z,3/4+x,3/4+y
-z,1/4+x,1/4+y
1/2-z,3/4+x,1/4+y
1/2-z,1/4+x,3/4+y
y,3/4-z,3/4-x
y,1/4-z,1/4-x
1/2+y,3/4-z,1/4-x
1/2+y,1/4-z,3/4-x
-x,3/4+y,3/4+z
-x,1/4+y,1/4+z
1/2-x,3/4+y,1/4+z
1/2-x,1/4+y,3/4+z
z,3/4-x,3/4-y
z,1/4-x,1/4-y
1/2+z,3/4-x,1/4-y
1/2+z,1/4-x,3/4-y
-y,3/4+z,3/4+x
-y,1/4+z,1/4+x
1/2-y,3/4+z,1/4+x
1/2-y,1/4+z,3/4+x
x,3/4-y,3/4-z
x,1/4-y,1/4-z
1/2+x,3/4-y,1/4-z
1/2+x,1/4-y,3/4-z
1/4-x,1/2+z,3/4-y
1/4-x,+z,1/4-y
3/4-x,1/2+z,1/4-y
3/4-x,+z,3/4-y
1/4+z,1/2-y,3/4+x
1/4+z,-y,1/4+x
3/4+z,1/2-y,1/4+x
3/4+z,-y,3/4+x
1/4-y,1/2+x,3/4-z
1/4-y,+x,1/4-z
3/4-y,1/2+x,1/4-z
3/4-y,+x,3/4-z
1/4+x,1/2-z,3/4+y
1/4+x,-z,1/4+y
3/4+x,1/2-z,1/4+y
3/4+x,-z,3/4+y
1/4-z,1/2+y,3/4-x
1/4-z,+y,1/4-x
3/4-z,1/2+y,1/4-x
3/4-z,+y,3/4-x
1/4+y,1/2-x,3/4+z
1/4+y,-x,1/4+z
3/4+y,1/2-x,1/4+z
3/4+y,-x,3/4+z
3/4-x,3/4-z,y
3/4-x,1/4-z,1/2+y
1/4-x,3/4-z,1/2+y
1/4-x,1/4-z,y
3/4+z,3/4+y,-x
3/4+z,1/4+y,1/2-x
1/4+z,3/4+y,1/2-x
1/4+z,1/4+y,-x
3/4-y,3/4-x,z
3/4-y,1/4-x,1/2+z
1/4-y,3/4-x,1/2+z
1/4-y,1/4-x,z
3/4+x,3/4+z,-y
3/4+x,1/4+z,1/2-y
1/4+x,3/4+z,1/2-y
1/4+x,1/4+z,-y
3/4-z,3/4-y,x
3/4-z,1/4-y,1/2+x
1/4-z,3/4-y,1/2+x
1/4-z,1/4-y,x
3/4+y,3/4+x,-z
3/4+y,1/4+x,1/2-z
1/4+y,3/4+x,1/2-z
1/4+y,1/4+x,-z
-z,-x,-y
-z,1/2-x,1/2-y
1/2-z,-x,1/2-y
1/2-z,1/2-x,-y
y,z,x
y,1/2+z,1/2+x
1/2+y,z,1/2+x
1/2+y,1/2+z,x
-x,-y,-z
-x,1/2-y,1/2-z
1/2-x,-y,1/2-z
1/2-x,1/2-y,-z
z,x,y
z,1/2+x,1/2+y
1/2+z,x,1/2+y
1/2+z,1/2+x,y
-y,-z,-x
-y,1/2-z,1/2-x
1/2-y,-z,1/2-x
1/2-y,1/2-z,-x

loop_
_atom_site_label
_atom_site_fract_x
_atom_site_fract_y
_atom_site_fract_z
_atom_site_occupancy
_atom_site_U_iso_or_equiv
ZnT 0.12500 0.12500 0.12500 0.66700 0.00890
MnT 0.12500 0.12500 0.12500 0.23500 0.00890
MgT 0.12500 0.12500 0.12500 0.03100 0.00890
AlT 0.12500 0.12500 0.12500 0.02600 0.00890
FeT 0.12500 0.12500 0.12500 0.04000 0.00890
ZnM 0.50000 0.50000 0.50000 0.00150 0.00890
MnM 0.50000 0.50000 0.50000 0.04100 0.00890
MgM 0.50000 0.50000 0.50000 0.01250 0.00890
AlM 0.50000 0.50000 0.50000 0.00250 0.00890
FeM 0.50000 0.50000 0.50000 0.94200 0.00890
O 0.26120 0.26120 0.26120 1.00000 0.00940

loop_
_cod_related_entry_id
_cod_related_entry_database
_cod_related_entry_code
1 AMCSD 0006787
